data_4334127
loop_
_publ_author_name
'Jeremy P. Krogman'
'Mark W. Bezpalko'
'Bruce M. Foxman'
'Christine M. Thomas'

_publ_section_title
;
 Synthesis, Structure, and Reactivity of an Anionic Zr-Oxo Relevant to CO2
 Reduction by a Zr/Co Heterobimetallic Complex
;
_journal_name_full 'Inorganic Chemistry'
_journal_page_first 3022
_journal_page_last 3031
_journal_paper_doi 10.1021/ic302473j
_journal_volume 52
_journal_year 2013
_chemical_formula_moiety 'C47.80 H78.60 Cl0.55 Co1 N3 O1.45 P3 Zr1'
_chemical_formula_sum 'C47.8 H78.6 Cl0.55 Co N3 O1.45 P3 Zr'
_chemical_formula_weight 981.14
_space_group_IT_number 2
_symmetry_cell_setting triclinic
_symmetry_space_group_name_Hall '-P 1'
_symmetry_space_group_name_H-M 'P -1'
_atom_sites_solution_hydrogens geom
_atom_sites_solution_primary direct
_audit_creation_date 10-01-20
_audit_creation_method CRYSTALS_ver_14.01
_cell_angle_alpha 96.375(4)
_cell_angle_beta 95.645(4)
_cell_angle_gamma 94.154(3)
_cell_formula_units_Z 2
_cell_length_a 12.1536(10)
_cell_length_b 12.7685(9)
_cell_length_c 17.6635(14)
_cell_measurement_reflns_used 9984
_cell_measurement_temperature 120
_cell_measurement_theta_max 29
_cell_measurement_theta_min 3
_cell_volume 2701.3(4)
_computing_cell_refinement 'Apex2 (Bruker AXS, 2006)'
_computing_data_collection 'Apex2 (Bruker AXS, 2006)'
_computing_data_reduction 'Apex2 (Bruker AXS, 2006)'
_computing_molecular_graphics 'CAMERON (Watkin et al., 1996)'
_computing_publication_material 'CRYSTALS (Betteridge et al., 2003)'
_computing_structure_refinement 'CRYSTALS (Betteridge et al., 2003)'
_computing_structure_solution 'SIR92 (Altomare et al., 1994)'
_diffrn_ambient_temperature 120
_diffrn_measured_fraction_theta_full 0.997
_diffrn_measured_fraction_theta_max 0.991
_diffrn_measurement_device Area
_diffrn_measurement_device_type 'Bruker Kappa Apex2'
_diffrn_measurement_method '\f & \w scans'
_diffrn_radiation_monochromator graphite
_diffrn_radiation_type 'Mo K\a'
_diffrn_radiation_wavelength 0.71073
_diffrn_reflns_av_R_equivalents 0.042
_diffrn_reflns_limit_h_max 16
_diffrn_reflns_limit_h_min -17
_diffrn_reflns_limit_k_max 17
_diffrn_reflns_limit_k_min -17
_diffrn_reflns_limit_l_max 24
_diffrn_reflns_limit_l_min 0
_diffrn_reflns_number 15637
_diffrn_reflns_theta_full 29.120
_diffrn_reflns_theta_max 30.021
_diffrn_reflns_theta_min 2.334
_diffrn_standards_number 0
_exptl_absorpt_coefficient_mu 0.651
_exptl_absorpt_correction_T_max 0.92
_exptl_absorpt_correction_T_min 0.88
_exptl_absorpt_correction_type numerical
_exptl_absorpt_process_details
; 
 Analytical Absorption (De Meulenaer & Tompa, 1965) 
;
_exptl_crystal_colour 'orange red'
_exptl_crystal_density_diffrn 1.206
_exptl_crystal_description prism
_exptl_crystal_F_000 1038.701
_exptl_crystal_size_max 0.387
_exptl_crystal_size_mid 0.193
_exptl_crystal_size_min 0.129
_platon_squeeze_details
;
During the structure solution, electron density difference 
maps revealed that there were considerable disordered solvent 
molecules (from history, likely diethyl ether or THF) in a 
volume of 337.4 \%A3 per unit cell (12.5%); the peaks could 
not be modeled successfully.  It appeared that the cavity area 
contained about two diethyl ether molecules, centered near
 +- (0.294, 0.741, 0.267).  An initially satisfactory solution 
was obtained for the independent diethyl ether molecule; 
however, residual peaks in the same area of 1.5 -- 2.0 e- 
suggested alternative partial occupancy of THF.  Modeling 
with or without restraints was unsuccessful, as was step 
by step acquisition of peaks using successive electron 
density difference maps.  Thus, the structure factors 
were modified using the PLATON SQUEEZE technique, 
in order to produce a ?solvate-free? structure factor set.  
PLATON reported a total electron density of 60 e- per 
unit cell, likely representing two diethyl ether molecules 
(and/or substitution by THF), consistent with our earlier 
observations.  Use of the SQUEEZE technique resulted in a 
decrease of ca 2.5 % in R. 
;
_refine_diff_density_max 0.83
_refine_diff_density_min -0.91
_refine_ls_extinction_method none
_refine_ls_goodness_of_fit_ref 0.9949
_refine_ls_hydrogen_treatment none
_refine_ls_matrix_type full
_refine_ls_number_parameters 551
_refine_ls_number_reflns 15637
_refine_ls_number_restraints 0
_refine_ls_R_factor_all 0.0597
_refine_ls_R_factor_gt 0.0432
_refine_ls_shift/su_max 0.0045397
_refine_ls_shift/su_mean 0.3893191
_refine_ls_structure_factor_coef Fsqd
_refine_ls_weighting_details
;
 Method= Modified Sheldrick 
 w=1/[\s^2^(F^2^) + ( 0.04P)^2^ + 4.41P] 
 ,where P=(max(Fo^2^,0) + 2Fc^2^)/3 
;
_refine_ls_weighting_scheme calc
_refine_ls_wR_factor_all 0.1091
_refine_ls_wR_factor_gt 0.1051
_refine_ls_wR_factor_ref 0.1091
_reflns_limit_h_max 16
_reflns_limit_h_min -17
_reflns_limit_k_max 17
_reflns_limit_k_min -17
_reflns_limit_l_max 24
_reflns_limit_l_min 0
_reflns_number_gt 12093
_reflns_number_total 15637
_reflns_threshold_expression I>2.0\s(I)
_oxford_diffrn_Wilson_B_factor 1.61
_oxford_diffrn_Wilson_scale 54.44
_oxford_refine_ls_r_factor_ref 0.0597
_oxford_refine_ls_scale 0.14137(3)
_oxford_reflns_number_all 15637
_oxford_reflns_threshold_expression_ref I>-10.0\s(I)
_oxford_structure_analysis_title 'cmt30_0m in P-1'
_cod_data_source_file ic302473j_si_002_01.cif
_cod_data_source_block 3
_cod_original_sg_symbol_H-M 'P -1 '
_cod_original_formula_sum 'C47.80 H78.60 Cl0.55 Co1 N3 O1.45 P3 Zr1'
_cod_database_code 4334127

loop_
_symmetry_equiv_pos_as_xyz
x,y,z
-x,-y,-z

loop_
_atom_site_label
_atom_site_type_symbol
_atom_site_fract_x
_atom_site_fract_y
_atom_site_fract_z
_atom_site_U_iso_or_equiv
_atom_site_occupancy
_atom_site_adp_type
_atom_site_refinement_flags_posn
_atom_site_refinement_flags_occupancy
_atom_site_disorder_assembly
_atom_site_disorder_group
Zr1 Zr 0.685374(17) 0.224304(17) 0.231247(13) 0.0170 1.0000 Uani . . . .
Co1 Co 0.71093(3) 0.29985(2) 0.369834(18) 0.0194 1.0000 Uani . . . .
Cl1 Cl 0.6640(4) 0.1528(4) 0.0916(3) 0.0405 0.550(5) Uani . P 1 1
P1 P 0.79062(5) 0.14707(5) 0.36085(3) 0.0196 1.0000 Uani . . . .
P2 P 0.79740(5) 0.41609(4) 0.30484(3) 0.0183 1.0000 Uani . . . .
P3 P 0.52742(5) 0.27589(5) 0.33435(4) 0.0212 1.0000 Uani . . . .
O1 O 0.74969(19) 0.38366(18) 0.53252(11) 0.0413 1.0000 Uani . . . .
O2 O 0.6475(14) 0.1600(14) 0.1028(10) 0.0518 0.450(5) Uani . P 1 2
N1 N 0.78844(16) 0.10614(15) 0.26565(11) 0.0208 1.0000 Uani . . . .
N2 N 0.75626(16) 0.37567(15) 0.21092(11) 0.0179 1.0000 Uani . . . .
N3 N 0.51337(15) 0.20483(15) 0.24644(11) 0.0200 1.0000 Uani . . . .
C1 C 0.9375(2) 0.1549(2) 0.40578(15) 0.0270 1.0000 Uani . . . .
C2 C 0.9511(2) 0.2006(2) 0.49063(16) 0.0349 1.0000 Uani . . . .
C3 C 0.9970(2) 0.0522(2) 0.39798(17) 0.0351 1.0000 Uani . . . .
C4 C 0.7125(2) 0.03959(19) 0.40255(15) 0.0260 1.0000 Uani . . . .
C5 C 0.6874(3) 0.0716(2) 0.48480(16) 0.0363 1.0000 Uani . . . .
C6 C 0.7564(3) -0.0709(2) 0.39616(18) 0.0374 1.0000 Uani . . . .
C7 C 0.83266(19) 0.01753(18) 0.22538(13) 0.0210 1.0000 Uani . . . .
C8 C 0.7635(2) -0.0747(2) 0.19768(15) 0.0289 1.0000 Uani . . . .
C9 C 0.8066(2) -0.1605(2) 0.15805(16) 0.0326 1.0000 Uani . . . .
C10 C 0.9160(2) -0.1585(2) 0.14404(16) 0.0331 1.0000 Uani . . . .
C11 C 0.9820(2) -0.0664(2) 0.16864(16) 0.0294 1.0000 Uani . . . .
C12 C 0.9426(2) 0.02212(19) 0.20760(14) 0.0233 1.0000 Uani . . . .
C13 C 0.6426(3) -0.0843(3) 0.2093(2) 0.0525 1.0000 Uani . . . .
C14 C 0.9611(3) -0.2520(3) 0.1010(2) 0.0516 1.0000 Uani . . . .
C15 C 1.0240(2) 0.1184(2) 0.22841(16) 0.0295 1.0000 Uani . . . .
C16 C 0.9517(2) 0.42012(19) 0.31620(14) 0.0230 1.0000 Uani . . . .
C17 C 1.0027(2) 0.4425(2) 0.39953(16) 0.0335 1.0000 Uani . . . .
C18 C 1.0167(2) 0.4889(2) 0.26676(17) 0.0333 1.0000 Uani . . . .
C19 C 0.7607(2) 0.55439(19) 0.32876(14) 0.0251 1.0000 Uani . . . .
C20 C 0.8170(3) 0.6386(2) 0.28616(17) 0.0353 1.0000 Uani . . . .
C21 C 0.7772(3) 0.5932(2) 0.41487(16) 0.0349 1.0000 Uani . . . .
C22 C 0.77563(19) 0.41963(17) 0.14145(13) 0.0194 1.0000 Uani . . . .
C23 C 0.8562(2) 0.37943(19) 0.09607(14) 0.0223 1.0000 Uani . . . .
C24 C 0.8705(2) 0.4177(2) 0.02664(14) 0.0270 1.0000 Uani . . . .
C25 C 0.8064(2) 0.4931(2) -0.00157(14) 0.0286 1.0000 Uani . . . .
C26 C 0.7257(2) 0.5295(2) 0.04202(15) 0.0277 1.0000 Uani . . . .
C27 C 0.7080(2) 0.49462(19) 0.11246(14) 0.0226 1.0000 Uani . . . .
C28 C 0.9243(2) 0.2924(2) 0.11891(15) 0.0287 1.0000 Uani . . . .
C29 C 0.8234(3) 0.5310(3) -0.07802(17) 0.0415 1.0000 Uani . . . .
C30 C 0.6151(2) 0.5382(2) 0.15285(15) 0.0287 1.0000 Uani . . . .
C31 C 0.4599(2) 0.4004(2) 0.32282(16) 0.0291 1.0000 Uani . . . .
C32 C 0.3364(2) 0.3914(3) 0.2915(2) 0.0417 1.0000 Uani . . . .
C33 C 0.4810(3) 0.4817(3) 0.3947(2) 0.0456 1.0000 Uani . . . .
C34 C 0.4462(2) 0.2041(2) 0.40015(15) 0.0279 1.0000 Uani . . . .
C35 C 0.4674(3) 0.2549(3) 0.48415(16) 0.0389 1.0000 Uani . . . .
C36 C 0.3203(2) 0.1847(3) 0.37820(19) 0.0383 1.0000 Uani . . . .
C37 C 0.41924(18) 0.16094(19) 0.19412(14) 0.0223 1.0000 Uani . . . .
C38 C 0.36818(19) 0.0604(2) 0.19939(14) 0.0246 1.0000 Uani . . . .
C39 C 0.2827(2) 0.0167(2) 0.14340(16) 0.0300 1.0000 Uani . . . .
C40 C 0.2454(2) 0.0694(2) 0.08291(16) 0.0329 1.0000 Uani . . . .
C41 C 0.2980(2) 0.1676(2) 0.07819(16) 0.0326 1.0000 Uani . . . .
C42 C 0.3846(2) 0.2141(2) 0.13152(15) 0.0278 1.0000 Uani . . . .
C43 C 0.4020(2) -0.0060(2) 0.26172(16) 0.0295 1.0000 Uani . . . .
C44 C 0.1521(3) 0.0218(3) 0.02366(18) 0.0475 1.0000 Uani . . . .
C45 C 0.4401(2) 0.3186(2) 0.11914(17) 0.0364 1.0000 Uani . . . .
C46 C 0.7341(2) 0.3510(2) 0.46782(14) 0.0257 1.0000 Uani . . . .
C47 C 0.5958(7) 0.0524(5) 0.0777(5) 0.0477 0.450(5) Uani . P 1 2
C48 C 0.5249(6) 0.0509(6) 0.0000(5) 0.0523 0.450(5) Uani . P 1 2
C49 C 0.5555(6) 0.1573(7) -0.0261(4) 0.0517 0.450(5) Uani . P 1 2
C50 C 0.6517(6) 0.2032(6) 0.0287(3) 0.0379 0.450(5) Uani . P 1 2
H11 H 0.9778 0.2065 0.3795 0.0324 1.0000 Uiso R . . .
H21 H 1.0286 0.2194 0.5088 0.0517 1.0000 Uiso R . . .
H22 H 0.9214 0.1481 0.5201 0.0516 1.0000 Uiso R . . .
H23 H 0.9100 0.2626 0.4987 0.0515 1.0000 Uiso R . . .
H31 H 0.9746 0.0088 0.4363 0.0520 1.0000 Uiso R . . .
H32 H 0.9786 0.0152 0.3478 0.0519 1.0000 Uiso R . . .
H33 H 1.0750 0.0693 0.4059 0.0518 1.0000 Uiso R . . .
H41 H 0.6409 0.0332 0.3711 0.0303 1.0000 Uiso R . . .
H51 H 0.7518 0.0694 0.5200 0.0538 1.0000 Uiso R . . .
H52 H 0.6288 0.0242 0.4963 0.0541 1.0000 Uiso R . . .
H53 H 0.6632 0.1425 0.4898 0.0531 1.0000 Uiso R . . .
H61 H 0.8122 -0.0755 0.4368 0.0560 1.0000 Uiso R . . .
H62 H 0.7868 -0.0870 0.3488 0.0555 1.0000 Uiso R . . .
H63 H 0.6973 -0.1245 0.4001 0.0558 1.0000 Uiso R . . .
H91 H 0.7598 -0.2204 0.1407 0.0392 1.0000 Uiso R . . .
H111 H 1.0555 -0.0631 0.1571 0.0351 1.0000 Uiso R . . .
H131 H 0.6368 -0.1030 0.2593 0.0780 1.0000 Uiso R . . .
H132 H 0.6017 -0.1373 0.1722 0.0776 1.0000 Uiso R . . .
H133 H 0.6129 -0.0177 0.2060 0.0788 1.0000 Uiso R . . .
H141 H 1.0388 -0.2399 0.1020 0.0775 1.0000 Uiso R . . .
H142 H 0.9418 -0.3148 0.1240 0.0774 1.0000 Uiso R . . .
H143 H 0.9289 -0.2598 0.0486 0.0772 1.0000 Uiso R . . .
H151 H 1.0802 0.1043 0.2676 0.0438 1.0000 Uiso R . . .
H152 H 0.9892 0.1789 0.2490 0.0437 1.0000 Uiso R . . .
H153 H 1.0583 0.1349 0.1825 0.0440 1.0000 Uiso R . . .
H161 H 0.9648 0.3487 0.3002 0.0280 1.0000 Uiso R . . .
H171 H 1.0757 0.4181 0.4028 0.0496 1.0000 Uiso R . . .
H172 H 1.0063 0.5168 0.4146 0.0498 1.0000 Uiso R . . .
H173 H 0.9581 0.4051 0.4303 0.0488 1.0000 Uiso R . . .
H181 H 0.9771 0.4879 0.2155 0.0495 1.0000 Uiso R . . .
H182 H 1.0262 0.5614 0.2894 0.0494 1.0000 Uiso R . . .
H183 H 1.0895 0.4643 0.2631 0.0491 1.0000 Uiso R . . .
H191 H 0.6809 0.5523 0.3130 0.0299 1.0000 Uiso R . . .
H201 H 0.8878 0.6596 0.3119 0.0528 1.0000 Uiso R . . .
H202 H 0.8254 0.6100 0.2348 0.0525 1.0000 Uiso R . . .
H203 H 0.7748 0.6979 0.2857 0.0528 1.0000 Uiso R . . .
H211 H 0.8561 0.6011 0.4331 0.0521 1.0000 Uiso R . . .
H212 H 0.7411 0.5433 0.4425 0.0509 1.0000 Uiso R . . .
H213 H 0.7461 0.6607 0.4247 0.0520 1.0000 Uiso R . . .
H241 H 0.9258 0.3903 -0.0015 0.0315 1.0000 Uiso R . . .
H261 H 0.6802 0.5796 0.0241 0.0331 1.0000 Uiso R . . .
H281 H 0.8799 0.2329 0.1293 0.0426 1.0000 Uiso R . . .
H282 H 0.9768 0.3162 0.1629 0.0435 1.0000 Uiso R . . .
H283 H 0.9682 0.2709 0.0783 0.0433 1.0000 Uiso R . . .
H291 H 0.8929 0.5139 -0.0922 0.0622 1.0000 Uiso R . . .
H292 H 0.7670 0.5031 -0.1148 0.0629 1.0000 Uiso R . . .
H293 H 0.8234 0.6058 -0.0734 0.0623 1.0000 Uiso R . . .
H301 H 0.5506 0.5352 0.1170 0.0426 1.0000 Uiso R . . .
H302 H 0.6359 0.6103 0.1733 0.0431 1.0000 Uiso R . . .
H303 H 0.5988 0.4981 0.1938 0.0422 1.0000 Uiso R . . .
H311 H 0.5004 0.4311 0.2845 0.0343 1.0000 Uiso R . . .
H321 H 0.3178 0.3299 0.2542 0.0612 1.0000 Uiso R . . .
H322 H 0.3187 0.4527 0.2685 0.0618 1.0000 Uiso R . . .
H323 H 0.2923 0.3846 0.3332 0.0622 1.0000 Uiso R . . .
H331 H 0.5566 0.4836 0.4186 0.0680 1.0000 Uiso R . . .
H332 H 0.4320 0.4641 0.4328 0.0672 1.0000 Uiso R . . .
H333 H 0.4682 0.5516 0.3822 0.0676 1.0000 Uiso R . . .
H341 H 0.4760 0.1349 0.3987 0.0328 1.0000 Uiso R . . .
H351 H 0.4431 0.2062 0.5185 0.0576 1.0000 Uiso R . . .
H352 H 0.5437 0.2775 0.4982 0.0575 1.0000 Uiso R . . .
H353 H 0.4258 0.3166 0.4919 0.0577 1.0000 Uiso R . . .
H361 H 0.2853 0.2468 0.3963 0.0563 1.0000 Uiso R . . .
H362 H 0.3041 0.1738 0.3231 0.0565 1.0000 Uiso R . . .
H363 H 0.2919 0.1241 0.4010 0.0568 1.0000 Uiso R . . .
H391 H 0.2503 -0.0515 0.1476 0.0361 1.0000 Uiso R . . .
H411 H 0.2753 0.2052 0.0369 0.0397 1.0000 Uiso R . . .
H431 H 0.4721 0.0220 0.2890 0.0430 1.0000 Uiso R . . .
H432 H 0.3473 -0.0058 0.2974 0.0434 1.0000 Uiso R . . .
H433 H 0.4063 -0.0777 0.2423 0.0439 1.0000 Uiso R . . .
H441 H 0.0856 0.0525 0.0362 0.0708 1.0000 Uiso R . . .
H442 H 0.1656 0.0348 -0.0272 0.0711 1.0000 Uiso R . . .
H443 H 0.1413 -0.0521 0.0255 0.0706 1.0000 Uiso R . . .
H451 H 0.4159 0.3741 0.1527 0.0544 1.0000 Uiso R . . .
H452 H 0.4210 0.3329 0.0686 0.0547 1.0000 Uiso R . . .
H453 H 0.5172 0.3197 0.1292 0.0542 1.0000 Uiso R . . .
H471 H 0.5505 0.0307 0.1154 0.0645 0.450(5) Uiso R P 1 2
H472 H 0.6524 0.0043 0.0726 0.0645 0.450(5) Uiso R P 1 2
H481 H 0.4476 0.0424 0.0057 0.0672 0.450(5) Uiso R P 1 2
H482 H 0.5418 -0.0057 -0.0363 0.0672 0.450(5) Uiso R P 1 2
H491 H 0.5755 0.1502 -0.0779 0.0684 0.450(5) Uiso R P 1 2
H492 H 0.4957 0.2025 -0.0246 0.0684 0.450(5) Uiso R P 1 2
H501 H 0.7198 0.1871 0.0079 0.0540 0.450(5) Uiso R P 1 2
H502 H 0.6517 0.2789 0.0367 0.0540 0.450(5) Uiso R P 1 2

loop_
_atom_site_aniso_label
_atom_site_aniso_U_11
_atom_site_aniso_U_22
_atom_site_aniso_U_33
_atom_site_aniso_U_23
_atom_site_aniso_U_13
_atom_site_aniso_U_12
Zr1 0.01366(10) 0.01502(10) 0.02227(11) 0.00348(8) 0.00047(8) 0.00060(7)
Co1 0.01970(15) 0.01980(15) 0.01858(15) 0.00336(12) 0.00121(12) 0.00042(12)
Cl1 0.0429(11) 0.0352(11) 0.0384(17) 0.0004(11) -0.0076(15) -0.0079(9)
P1 0.0212(3) 0.0183(3) 0.0193(3) 0.0042(2) -0.0001(2) 0.0029(2)
P2 0.0218(3) 0.0156(3) 0.0166(3) 0.0006(2) 0.0010(2) -0.0001(2)
P3 0.0196(3) 0.0213(3) 0.0231(3) 0.0006(2) 0.0066(2) 0.0013(2)
O1 0.0460(12) 0.0511(13) 0.0235(10) -0.0091(9) 0.0040(9) 0.0011(10)
O2 0.076(10) 0.046(6) 0.031(5) -0.007(3) 0.015(4) -0.008(5)
N1 0.0203(9) 0.0204(9) 0.0220(10) 0.0011(7) 0.0025(7) 0.0063(7)
N2 0.0206(9) 0.0166(9) 0.0167(9) 0.0038(7) 0.0021(7) 0.0007(7)
N3 0.0134(8) 0.0221(9) 0.0235(10) 0.0013(8) -0.0004(7) -0.0002(7)
C1 0.0252(12) 0.0274(12) 0.0271(12) 0.0070(10) -0.0060(10) 0.0000(10)
C2 0.0331(14) 0.0373(15) 0.0321(14) 0.0036(12) -0.0076(11) 0.0040(12)
C3 0.0318(14) 0.0381(15) 0.0357(15) 0.0076(12) -0.0056(11) 0.0128(12)
C4 0.0264(12) 0.0228(12) 0.0299(13) 0.0079(10) 0.0036(10) 0.0017(9)
C5 0.0491(17) 0.0332(15) 0.0300(14) 0.0118(11) 0.0119(12) 0.0037(12)
C6 0.0462(17) 0.0234(13) 0.0468(17) 0.0136(12) 0.0147(14) 0.0046(12)
C7 0.0219(11) 0.0197(11) 0.0220(11) 0.0028(9) 0.0017(9) 0.0059(8)
C8 0.0233(12) 0.0319(13) 0.0298(13) -0.0038(10) 0.0049(10) -0.0011(10)
C9 0.0378(15) 0.0253(13) 0.0326(14) -0.0065(10) 0.0097(11) -0.0052(11)
C10 0.0407(15) 0.0251(13) 0.0348(14) -0.0012(11) 0.0142(12) 0.0053(11)
C11 0.0267(12) 0.0282(13) 0.0359(14) 0.0036(11) 0.0135(11) 0.0063(10)
C12 0.0239(11) 0.0213(11) 0.0262(12) 0.0054(9) 0.0057(9) 0.0036(9)
C13 0.0271(15) 0.063(2) 0.058(2) -0.0285(18) 0.0104(14) -0.0087(14)
C14 0.059(2) 0.0330(16) 0.063(2) -0.0115(15) 0.0288(18) 0.0055(15)
C15 0.0259(12) 0.0240(12) 0.0394(15) 0.0037(11) 0.0094(11) 0.0009(10)
C16 0.0227(11) 0.0220(11) 0.0231(11) 0.0006(9) 0.0005(9) -0.0012(9)
C17 0.0275(13) 0.0403(15) 0.0290(13) -0.0004(11) -0.0049(10) -0.0050(11)
C18 0.0251(13) 0.0378(15) 0.0359(15) 0.0053(12) 0.0040(11) -0.0066(11)
C19 0.0306(13) 0.0186(11) 0.0262(12) -0.0002(9) 0.0077(10) 0.0016(9)
C20 0.0492(17) 0.0183(12) 0.0398(16) 0.0027(11) 0.0137(13) 0.0010(11)
C21 0.0492(17) 0.0252(13) 0.0288(14) -0.0051(10) 0.0073(12) 0.0003(12)
C22 0.0232(11) 0.0170(10) 0.0178(10) 0.0036(8) 0.0012(8) -0.0008(8)
C23 0.0253(11) 0.0213(11) 0.0211(11) 0.0040(9) 0.0042(9) 0.0018(9)
C24 0.0321(13) 0.0290(13) 0.0211(11) 0.0032(9) 0.0085(10) 0.0024(10)
C25 0.0335(13) 0.0328(13) 0.0201(11) 0.0090(10) 0.0031(10) -0.0014(11)
C26 0.0305(13) 0.0271(12) 0.0272(12) 0.0115(10) 0.0015(10) 0.0029(10)
C27 0.0240(11) 0.0217(11) 0.0229(11) 0.0062(9) 0.0033(9) 0.0014(9)
C28 0.0338(14) 0.0265(12) 0.0288(13) 0.0057(10) 0.0120(11) 0.0076(10)
C29 0.0465(18) 0.0542(19) 0.0283(14) 0.0188(13) 0.0101(13) 0.0044(14)
C30 0.0286(13) 0.0298(13) 0.0310(13) 0.0094(10) 0.0075(10) 0.0093(10)
C31 0.0258(12) 0.0285(13) 0.0344(14) 0.0017(10) 0.0099(10) 0.0057(10)
C32 0.0281(14) 0.0387(16) 0.061(2) 0.0055(14) 0.0078(13) 0.0136(12)
C33 0.053(2) 0.0351(16) 0.0472(19) -0.0095(14) 0.0090(15) 0.0135(14)
C34 0.0255(12) 0.0299(13) 0.0295(13) 0.0027(10) 0.0108(10) 0.0015(10)
C35 0.0409(16) 0.0467(17) 0.0295(14) 0.0015(12) 0.0143(12) -0.0040(13)
C36 0.0225(13) 0.0477(17) 0.0472(17) 0.0099(14) 0.0140(12) -0.0015(12)
C37 0.0132(10) 0.0272(12) 0.0257(12) 0.0008(9) 0.0003(8) 0.0015(8)
C38 0.0160(10) 0.0285(12) 0.0279(12) -0.0019(10) 0.0036(9) 0.0003(9)
C39 0.0181(11) 0.0354(14) 0.0335(14) -0.0058(11) 0.0060(10) -0.0063(10)
C40 0.0194(12) 0.0473(17) 0.0286(13) -0.0052(12) 0.0023(10) -0.0044(11)
C41 0.0215(12) 0.0469(16) 0.0285(13) 0.0036(12) -0.0022(10) 0.0042(11)
C42 0.0196(11) 0.0332(13) 0.0299(13) 0.0040(10) -0.0018(10) 0.0031(10)
C43 0.0225(12) 0.0256(12) 0.0401(15) 0.0054(11) 0.0023(10) -0.0020(9)
C44 0.0305(15) 0.073(2) 0.0328(15) -0.0007(15) -0.0034(12) -0.0161(15)
C45 0.0340(15) 0.0361(15) 0.0382(15) 0.0121(12) -0.0084(12) 0.0013(12)
C46 0.0275(12) 0.0260(12) 0.0231(12) 0.0006(9) 0.0035(9) 0.0009(10)
C47 0.056(5) 0.025(3) 0.062(5) -0.009(3) 0.026(4) 0.001(3)
C48 0.026(3) 0.059(5) 0.062(5) -0.036(4) 0.002(3) -0.001(3)
C49 0.043(4) 0.071(5) 0.033(4) -0.022(4) -0.011(3) 0.011(4)
C50 0.043(4) 0.047(4) 0.019(3) -0.004(3) -0.003(2) -0.006(3)

loop_
_atom_type_symbol
_atom_type_scat_dispersion_real
_atom_type_scat_dispersion_imag
_atom_type_scat_Cromer_Mann_a1
_atom_type_scat_Cromer_Mann_b1
_atom_type_scat_Cromer_Mann_a2
_atom_type_scat_Cromer_Mann_b2
_atom_type_scat_Cromer_Mann_a3
_atom_type_scat_Cromer_Mann_b3
_atom_type_scat_Cromer_Mann_a4
_atom_type_scat_Cromer_Mann_b4
_atom_type_scat_Cromer_Mann_c
_atom_type_scat_source
C 0.0033 0.0016 2.3100 20.8439 1.0200 10.2075 1.5886 0.5687 0.8650 51.6512 0.2156 'International Tables Vol C 4.2.6.8 and 6.1.1.4'
H 0.0000 0.0000 0.4930 10.5109 0.3229 26.1257 0.1402 3.1424 0.0408 57.7998 0.0030 'International Tables Vol C 4.2.6.8 and 6.1.1.4'
N 0.0061 0.0033 12.2126 0.0057 3.1322 9.8933 2.0125 28.9975 1.1663 0.5826 -11.5290 'International Tables Vol C 4.2.6.8 and 6.1.1.4'
O 0.0106 0.0060 3.0485 13.2771 2.2868 5.7011 1.5463 0.3239 0.8670 32.9089 0.2508 'International Tables Vol C 4.2.6.8 and 6.1.1.4'
P 0.1023 0.0942 6.4345 1.9067 4.1791 27.1570 1.7800 0.5260 1.4908 68.1645 1.1149 'International Tables Vol C 4.2.6.8 and 6.1.1.4'
Co 0.3494 0.9721 12.2841 4.2791 7.3409 0.2784 4.0034 13.5359 2.3488 71.1692 1.0118 'International Tables Vol C 4.2.6.8 and 6.1.1.4'
Zr -2.9673 0.5597 17.8765 1.2762 10.9480 11.9160 5.4173 0.1176 3.6572 87.6627 2.0693 'International Tables Vol C 4.2.6.8 and 6.1.1.4'
Cl 0.1484 0.1585 11.4604 0.0104 7.1964 1.1662 6.2556 18.5194 1.6455 47.7784 -9.5574 'International Tables Vol C 4.2.6.8 and 6.1.1.4'

loop_
_geom_angle_atom_site_label_1
_geom_angle_atom_site_label_2
_geom_angle_atom_site_label_3
_geom_angle_site_symmetry_3
_geom_angle
_geom_angle_publ_flag
Co1 Zr1 Cl1 . 178.31(11) yes
Co1 Zr1 P1 . 49.195(15) yes
Cl1 Zr1 P1 . 131.29(12) yes
Co1 Zr1 P2 . 49.154(15) yes
Cl1 Zr1 P2 . 129.18(11) yes
P1 Zr1 P2 . 81.188(19) yes
Co1 Zr1 P3 . 49.222(16) yes
Cl1 Zr1 P3 . 131.90(13) yes
P1 Zr1 P3 . 82.09(2) yes
P2 Zr1 P3 . 82.455(19) yes
Co1 Zr1 N1 . 85.79(5) yes
Cl1 Zr1 N1 . 94.54(13) yes
P1 Zr1 N1 . 36.99(5) yes
P2 Zr1 N1 . 104.03(6) yes
P3 Zr1 N1 . 113.50(6) yes
Co1 Zr1 N2 . 85.02(5) yes
Cl1 Zr1 N2 . 93.38(12) yes
P1 Zr1 N2 . 113.66(5) yes
P2 Zr1 N2 . 36.73(5) yes
P3 Zr1 N2 . 103.28(5) yes
Co1 Zr1 N3 . 85.14(5) yes
Cl1 Zr1 N3 . 96.15(14) yes
P1 Zr1 N3 . 103.55(6) yes
P2 Zr1 N3 . 114.64(5) yes
P3 Zr1 N3 . 36.58(5) yes
N1 Zr1 N2 . 120.78(7) yes
N1 Zr1 N3 . 117.96(8) yes
N2 Zr1 N3 . 119.28(7) yes
Co1 Zr1 P1 . 49.195(15) yes
Co1 Zr1 P2 . 49.154(15) yes
P1 Zr1 P2 . 81.188(19) yes
Co1 Zr1 P3 . 49.222(16) yes
P1 Zr1 P3 . 82.09(2) yes
P2 Zr1 P3 . 82.455(19) yes
Co1 Zr1 O2 . 175.3(4) yes
P1 Zr1 O2 . 134.5(5) yes
P2 Zr1 O2 . 131.3(4) yes
P3 Zr1 O2 . 126.4(4) yes
Co1 Zr1 N1 . 85.79(5) yes
P1 Zr1 N1 . 36.99(5) yes
P2 Zr1 N1 . 104.03(6) yes
P3 Zr1 N1 . 113.50(6) yes
O2 Zr1 N1 . 98.3(5) yes
Co1 Zr1 N2 . 85.02(5) yes
P1 Zr1 N2 . 113.66(5) yes
P2 Zr1 N2 . 36.73(5) yes
P3 Zr1 N2 . 103.28(5) yes
O2 Zr1 N2 . 94.9(5) yes
Co1 Zr1 N3 . 85.14(5) yes
P1 Zr1 N3 . 103.55(6) yes
P2 Zr1 N3 . 114.64(5) yes
P3 Zr1 N3 . 36.58(5) yes
O2 Zr1 N3 . 90.8(4) yes
N1 Zr1 N2 . 120.78(7) yes
N1 Zr1 N3 . 117.96(8) yes
N2 Zr1 N3 . 119.28(7) yes
Zr1 Co1 P1 . 72.652(19) yes
Zr1 Co1 P2 . 72.852(19) yes
P1 Co1 P2 . 110.42(3) yes
Zr1 Co1 P3 . 72.954(19) yes
P1 Co1 P3 . 111.90(3) yes
P2 Co1 P3 . 112.67(3) yes
Zr1 Co1 C46 . 177.72(8) yes
P1 Co1 C46 . 105.47(9) yes
P2 Co1 C46 . 106.89(8) yes
P3 Co1 C46 . 109.11(9) yes
Zr1 P1 Co1 . 58.153(17) yes
Zr1 P1 N1 . 48.90(7) yes
Co1 P1 N1 . 106.48(7) yes
Zr1 P1 C1 . 134.16(9) yes
Co1 P1 C1 . 115.13(9) yes
N1 P1 C1 . 108.38(11) yes
Zr1 P1 C4 . 117.47(8) yes
Co1 P1 C4 . 113.26(8) yes
N1 P1 C4 . 106.49(11) yes
C1 P1 C4 . 106.71(12) yes
Zr1 P2 Co1 . 57.994(17) yes
Zr1 P2 N2 . 48.98(6) yes
Co1 P2 N2 . 105.71(7) yes
Zr1 P2 C16 . 115.56(8) yes
Co1 P2 C16 . 115.20(8) yes
N2 P2 C16 . 106.33(10) yes
Zr1 P2 C19 . 136.09(9) yes
Co1 P2 C19 . 113.14(8) yes
N2 P2 C19 . 109.27(11) yes
C16 P2 C19 . 106.89(11) yes
Zr1 P3 Co1 . 57.824(17) yes
Zr1 P3 N3 . 48.58(6) yes
Co1 P3 N3 . 105.44(7) yes
Zr1 P3 C31 . 115.97(9) yes
Co1 P3 C31 . 114.24(9) yes
N3 P3 C31 . 106.46(11) yes
Zr1 P3 C34 . 136.15(9) yes
Co1 P3 C34 . 114.69(9) yes
N3 P3 C34 . 109.38(11) yes
C31 P3 C34 . 106.29(12) yes
Zr1 O2 C47 . 121.8(11) yes
Zr1 O2 C50 . 136.5(11) yes
C47 O2 C50 . 101.4(11) yes
P1 N1 Zr1 . 94.11(9) yes
P1 N1 C7 . 131.74(16) yes
Zr1 N1 C7 . 133.93(15) yes
P2 N2 Zr1 . 94.30(8) yes
P2 N2 C22 . 133.17(15) yes
Zr1 N2 C22 . 131.99(14) yes
P3 N3 Zr1 . 94.84(9) yes
P3 N3 C37 . 133.53(16) yes
Zr1 N3 C37 . 130.97(15) yes
P1 C1 C2 . 112.97(19) yes
P1 C1 C3 . 116.73(18) yes
C2 C1 C3 . 108.3(2) yes
P1 C1 H11 . 105.0 no
C2 C1 H11 . 105.6 no
C3 C1 H11 . 107.4 no
C1 C2 H21 . 110.9 no
C1 C2 H22 . 108.7 no
H21 C2 H22 . 109.2 no
C1 C2 H23 . 111.1 no
H21 C2 H23 . 109.2 no
H22 C2 H23 . 107.7 no
C1 C3 H31 . 108.7 no
C1 C3 H32 . 110.1 no
H31 C3 H32 . 110.5 no
C1 C3 H33 . 109.4 no
H31 C3 H33 . 109.6 no
H32 C3 H33 . 108.5 no
P1 C4 C5 . 113.51(18) yes
P1 C4 C6 . 117.96(19) yes
C5 C4 C6 . 109.7(2) yes
P1 C4 H41 . 101.7 no
C5 C4 H41 . 105.7 no
C6 C4 H41 . 107.0 no
C4 C5 H51 . 110.6 no===
C4 C5 H52 . 108.7 no
H51 C5 H52 . 110.0 no
C4 C5 H53 . 110.1 no
H51 C5 H53 . 109.1 no
H52 C5 H53 . 108.2 no
C4 C6 H61 . 110.7 no
C4 C6 H62 . 111.6 no
H61 C6 H62 . 108.4 no
C4 C6 H63 . 110.3 no
H61 C6 H63 . 106.8 no
H62 C6 H63 . 108.9 no
N1 C7 C8 . 120.2(2) yes
N1 C7 C12 . 121.7(2) yes
C8 C7 C12 . 117.9(2) yes
C7 C8 C9 . 120.1(2) yes
C7 C8 C13 . 121.8(2) yes
C9 C8 C13 . 118.1(2) yes
C8 C9 C10 . 122.2(2) yes
C8 C9 H91 . 118.7 no
C10 C9 H91 . 119.1 no
C9 C10 C11 . 117.3(2) yes
C9 C10 C14 . 121.4(3) yes
C11 C10 C14 . 121.3(3) yes
C10 C11 C12 . 122.8(2) yes
C10 C11 H111 . 117.9 no
C12 C11 H111 . 119.3 no
C7 C12 C11 . 119.6(2) yes
C7 C12 C15 . 123.9(2) yes
C11 C12 C15 . 116.5(2) yes
C8 C13 H131 . 107.8 no
C8 C13 H132 . 111.3 no
H131 C13 H132 . 109.7 no
C8 C13 H133 . 109.6 no
H131 C13 H133 . 108.4 no
H132 C13 H133 . 110.0 no
C10 C14 H141 . 109.7 no
C10 C14 H142 . 109.2 no
H141 C14 H142 . 110.9 no
C10 C14 H143 . 108.8 no
H141 C14 H143 . 108.4 no
H142 C14 H143 . 109.8 no
C12 C15 H151 . 109.3 no
C12 C15 H152 . 112.1 no
H151 C15 H152 . 106.8 no
C12 C15 H153 . 109.1 no
H151 C15 H153 . 110.2 no
H152 C15 H153 . 109.3 no
P2 C16 C17 . 113.46(18) yes
P2 C16 C18 . 118.33(18) yes
C17 C16 C18 . 109.4(2) yes
P2 C16 H161 . 102.6 no
C17 C16 H161 . 105.4 no
C18 C16 H161 . 106.3 no
C16 C17 H171 . 108.2 no
C16 C17 H172 . 108.4 no
H171 C17 H172 . 110.7 no
C16 C17 H173 . 108.8 no
H171 C17 H173 . 109.7 no
H172 C17 H173 . 111.1 no
C16 C18 H181 . 111.3 no
C16 C18 H182 . 110.8 no
H181 C18 H182 . 106.8 no
C16 C18 H183 . 109.6 no
H181 C18 H183 . 110.3 no
H182 C18 H183 . 107.8 no
P2 C19 C20 . 116.02(18) yes
P2 C19 C21 . 113.81(18) yes
C20 C19 C21 . 108.3(2) yes
P2 C19 H191 . 105.1 no
C20 C19 H191 . 106.5 no
C21 C19 H191 . 106.4 no
C19 C20 H201 . 108.4 no
C19 C20 H202 . 110.5 no
H201 C20 H202 . 108.5 no
C19 C20 H203 . 110.1 no
H201 C20 H203 . 109.3 no
H202 C20 H203 . 110.0 no
C19 C21 H211 . 110.0 no
C19 C21 H212 . 110.0 no
H211 C21 H212 . 108.5 no
C19 C21 H213 . 110.2 no
H211 C21 H213 . 109.3 no
H212 C21 H213 . 108.8 no
N2 C22 C23 . 119.8(2) yes
N2 C22 C27 . 121.6(2) yes
C23 C22 C27 . 118.2(2) yes
C22 C23 C24 . 119.9(2) yes
C22 C23 C28 . 121.8(2) yes
C24 C23 C28 . 118.3(2) yes
C23 C24 C25 . 122.4(2) yes
C23 C24 H241 . 117.6 no
C25 C24 H241 . 120.0 no
C24 C25 C26 . 117.3(2) yes
C24 C25 C29 . 120.6(3) yes
C26 C25 C29 . 122.1(3) yes
C25 C26 C27 . 122.9(2) yes
C25 C26 H261 . 119.3 no
C27 C26 H261 . 117.8 no
C22 C27 C26 . 119.3(2) yes
C22 C27 C30 . 123.3(2) yes
C26 C27 C30 . 117.4(2) yes
C23 C28 H281 . 112.2 no
C23 C28 H282 . 111.5 no
H281 C28 H282 . 109.1 no
C23 C28 H283 . 109.3 no
H281 C28 H283 . 109.0 no
H282 C28 H283 . 105.5 no
C25 C29 H291 . 109.7 no
C25 C29 H292 . 110.9 no
H291 C29 H292 . 111.5 no
C25 C29 H293 . 109.3 no
H291 C29 H293 . 107.4 no
H292 C29 H293 . 107.9 no
C27 C30 H301 . 109.0 no
C27 C30 H302 . 109.4 no
H301 C30 H302 . 109.2 no
C27 C30 H303 . 110.7 no
H301 C30 H303 . 109.3 no
H302 C30 H303 . 109.2 no
P3 C31 C32 . 118.0(2) yes
P3 C31 C33 . 113.0(2) yes
C32 C31 C33 . 110.0(2) yes
P3 C31 H311 . 103.0 no
C32 C31 H311 . 106.3 no
C33 C31 H311 . 105.2 no
C31 C32 H321 . 111.4 no
C31 C32 H322 . 110.5 no
H321 C32 H322 . 108.9 no
C31 C32 H323 . 108.9 no
H321 C32 H323 . 108.1 no
H322 C32 H323 . 109.0 no
C31 C33 H331 . 111.6 no
C31 C33 H332 . 110.7 no
H331 C33 H332 . 107.3 no
C31 C33 H333 . 110.8 no
H331 C33 H333 . 108.0 no
H332 C33 H333 . 108.3 no
P3 C34 C35 . 112.87(19) yes
P3 C34 C36 . 116.8(2) yes
C35 C34 C36 . 108.5(2) yes
P3 C34 H341 . 104.2 no
C35 C34 H341 . 106.3 no
C36 C34 H341 . 107.3 no
C34 C35 H351 . 111.0 no
C34 C35 H352 . 111.5 no
H351 C35 H352 . 109.4 no
C34 C35 H353 . 110.4 no
H351 C35 H353 . 106.9 no
H352 C35 H353 . 107.4 no
C34 C36 H361 . 109.1 no
C34 C36 H362 . 110.0 no
H361 C36 H362 . 107.1 no
C34 C36 H363 . 109.5 no
H361 C36 H363 . 110.2 no
H362 C36 H363 . 110.9 no
N3 C37 C38 . 121.1(2) yes
N3 C37 C42 . 119.7(2) yes
C38 C37 C42 . 118.8(2) yes
C37 C38 C39 . 119.3(2) yes
C37 C38 C43 . 123.5(2) yes
C39 C38 C43 . 117.2(2) yes
C38 C39 C40 . 122.5(3) yes
C38 C39 H391 . 117.9 no
C40 C39 H391 . 119.6 no
C39 C40 C41 . 117.2(2) yes
C39 C40 C44 . 121.9(3) yes
C41 C40 C44 . 121.0(3) yes
C40 C41 C42 . 122.8(3) yes
C40 C41 H411 . 119.3 no
C42 C41 H411 . 117.9 no
C37 C42 C41 . 119.4(2) yes
C37 C42 C45 . 121.9(2) yes
C41 C42 C45 . 118.7(2) yes
C38 C43 H431 . 110.6 no
C38 C43 H432 . 109.5 no
H431 C43 H432 . 108.5 no
C38 C43 H433 . 112.1 no
H431 C43 H433 . 109.5 no
H432 C43 H433 . 106.5 no
C40 C44 H441 . 107.9 no
C40 C44 H442 . 112.3 no
H441 C44 H442 . 109.2 no
C40 C44 H443 . 109.9 no
H441 C44 H443 . 108.1 no
H442 C44 H443 . 109.3 no
C42 C45 H451 . 110.2 no
C42 C45 H452 . 110.2 no
H451 C45 H452 . 107.5 no
C42 C45 H453 . 111.0 no
H451 C45 H453 . 107.8 no
H452 C45 H453 . 110.0 no
O1 C46 Co1 . 179.3(2) yes
O2 C47 C48 . 109.5(9) yes
O2 C47 H471 . 109.5 no
C48 C47 H471 . 110.2 no
O2 C47 H472 . 109.5 no
C48 C47 H472 . 109.9 no
H471 C47 H472 . 108.3 no
C47 C48 H482 2_655 79.5 no
C47 C48 C48 2_655 95.0(9) yes
C47 C48 C49 . 104.6(5) yes
C47 C48 H481 . 111.1 no
C49 C48 H481 . 110.8 no
C47 C48 H482 . 111.2 no
C49 C48 H482 . 110.8 no
H481 C48 H482 . 108.3 no
C48 C49 C50 . 104.3(6) yes
C48 C49 H491 . 111.9 no
C50 C49 H491 . 110.7 no
C48 C49 H492 . 112.1 no
C50 C49 H492 . 110.6 no
H491 C49 H492 . 107.3 no
C49 C50 O2 . 110.3(9) yes
C49 C50 H501 . 109.8 no
O2 C50 H501 . 109.5 no
C49 C50 H502 . 110.2 no
O2 C50 H502 . 109.5 no
H501 C50 H502 . 107.5 no

loop_
_geom_bond_atom_site_label_1
_geom_bond_atom_site_label_2
_geom_bond_site_symmetry_2
_geom_bond_distance
_geom_bond_publ_flag
Zr1 Co1 . 2.5104(4) yes
Zr1 Cl1 . 2.516(6) yes
Zr1 P1 . 2.8208(6) yes
Zr1 P2 . 2.8288(6) yes
Zr1 P3 . 2.8356(7) yes
Zr1 N1 . 2.1312(19) yes
Zr1 N2 . 2.1402(18) yes
Zr1 N3 . 2.1340(19) yes
Zr1 Co1 . 2.5104(4) yes
Zr1 P1 . 2.8208(6) yes
Zr1 P2 . 2.8288(6) yes
Zr1 P3 . 2.8356(7) yes
Zr1 O2 . 2.315(17) yes
Zr1 N1 . 2.1312(19) yes
Zr1 N2 . 2.1402(18) yes
Zr1 N3 . 2.1340(19) yes
Co1 P1 . 2.2370(7) yes
Co1 P2 . 2.2394(7) yes
Co1 P3 . 2.2459(7) yes
Co1 C46 . 1.768(2) yes
P1 N1 . 1.702(2) yes
P1 C1 . 1.872(3) yes
P1 C4 . 1.871(2) yes
P2 N2 . 1.6963(19) yes
P2 C16 . 1.863(2) yes
P2 C19 . 1.866(2) yes
P3 N3 . 1.696(2) yes
P3 C31 . 1.863(3) yes
P3 C34 . 1.870(3) yes
O1 C46 . 1.165(3) yes
O2 C47 . 1.471(18) yes
O2 C50 . 1.481(19) yes
N1 C7 . 1.435(3) yes
N2 C22 . 1.438(3) yes
N3 C37 . 1.436(3) yes
C1 C2 . 1.535(4) yes
C1 C3 . 1.542(4) yes
C1 H11 . 0.977 no
C2 H21 . 0.969 no
C2 H22 . 0.964 no
C2 H23 . 0.970 no
C3 H31 . 0.967 no
C3 H32 . 0.955 no
C3 H33 . 0.950 no
C4 C5 . 1.531(4) yes
C4 C6 . 1.541(4) yes
C4 H41 . 0.978 no
C5 H51 . 0.955 no
C5 H52 . 0.953 no
C5 H53 . 0.970 no
C6 H61 . 0.948 no
C6 H62 . 0.955 no
C6 H63 . 0.968 no
C7 C8 . 1.407(3) yes
C7 C12 . 1.401(3) yes
C8 C9 . 1.397(4) yes
C8 C13 . 1.501(4) yes
C9 C10 . 1.376(4) yes
C9 H91 . 0.924 no
C10 C11 . 1.377(4) yes
C10 C14 . 1.509(4) yes
C11 C12 . 1.397(3) yes
C11 H111 . 0.934 no
C12 C15 . 1.509(3) yes
C13 H131 . 0.947 no
C13 H132 . 0.961 no
C13 H133 . 0.953 no
C14 H141 . 0.944 no
C14 H142 . 0.962 no
C14 H143 . 0.960 no
C15 H151 . 0.965 no
C15 H152 . 0.960 no
C15 H153 . 0.984 no
C16 C17 . 1.528(4) yes
C16 C18 . 1.537(4) yes
C16 H161 . 0.954 no
C17 H171 . 0.960 no
C17 H172 . 0.953 no
C17 H173 . 0.946 no
C18 H181 . 0.981 no
C18 H182 . 0.961 no
C18 H183 . 0.966 no
C19 C20 . 1.538(4) yes
C19 C21 . 1.535(4) yes
C19 H191 . 0.980 no
C20 H201 . 0.939 no
C20 H202 . 0.958 no
C20 H203 . 0.946 no
C21 H211 . 0.977 no
C21 H212 . 0.952 no
C21 H213 . 0.971 no
C22 C23 . 1.415(3) yes
C22 C27 . 1.412(3) yes
C23 C24 . 1.392(3) yes
C23 C28 . 1.500(3) yes
C24 C25 . 1.386(4) yes
C24 H241 . 0.940 no
C25 C26 . 1.380(4) yes
C25 C29 . 1.512(4) yes
C26 C27 . 1.398(3) yes
C26 H261 . 0.937 no
C27 C30 . 1.502(3) yes
C28 H281 . 0.945 no
C28 H282 . 0.962 no
C28 H283 . 0.964 no
C29 H291 . 0.938 no
C29 H292 . 0.919 no
C29 H293 . 0.949 no
C30 H301 . 0.954 no
C30 H302 . 0.957 no
C30 H303 . 0.960 no
C31 C32 . 1.539(4) yes
C31 C33 . 1.536(4) yes
C31 H311 . 0.975 no
C32 H321 . 0.966 no
C32 H322 . 0.950 no
C32 H323 . 0.960 no
C33 H331 . 0.970 no
C33 H332 . 0.975 no
C33 H333 . 0.963 no
C34 C35 . 1.541(4) yes
C34 C36 . 1.535(4) yes
C34 H341 . 0.977 no
C35 H351 . 0.967 no
C35 H352 . 0.952 no
C35 H353 . 0.971 no
C36 H361 . 0.966 no
C36 H362 . 0.966 no
C36 H363 . 0.968 no
C37 C38 . 1.401(3) yes
C37 C42 . 1.406(3) yes
C38 C39 . 1.400(3) yes
C38 C43 . 1.506(4) yes
C39 C40 . 1.381(4) yes
C39 H391 . 0.943 no
C40 C41 . 1.380(4) yes
C40 C44 . 1.508(4) yes
C41 C42 . 1.392(4) yes
C41 H411 . 0.947 no
C42 C45 . 1.500(4) yes
C43 H431 . 0.960 no
C43 H432 . 0.960 no
C43 H433 . 0.949 no
C44 H441 . 0.957 no
C44 H442 . 0.960 no
C44 H443 . 0.948 no
C45 H451 . 0.954 no
C45 H452 . 0.942 no
C45 H453 . 0.935 no
C47 C48 . 1.544(12) yes
C47 H471 . 0.955 no
C47 H472 . 0.959 no
C48 H482 2_655 1.231 no
C48 C48 2_655 1.393(16) yes
C48 H481 2_655 1.257 no
C48 C49 . 1.516(12) yes
C48 H481 . 0.954 no
C48 H482 . 0.960 no
C49 C50 . 1.483(9) yes
C49 H491 . 0.966 no
C49 H492 . 0.960 no
C50 H501 . 0.963 no
C50 H502 . 0.961 no
H481 H482 2_655 0.761 no

loop_
_platon_squeeze_void_nr
_platon_squeeze_void_average_x
_platon_squeeze_void_average_y
_platon_squeeze_void_average_z
_platon_squeeze_void_volume
_platon_squeeze_void_count_electrons
_platon_squeeze_void_content
1 0.294 0.741 0.267 169 30 ' '
2 0.706 0.259 0.733 169 30 ' '
